data_7206285
loop_
_publ_author_name
'Savard, Didier'
'Cook, Cyril'
'Enright, Gary D.'
'Korobkov, Ilia'
'Burchell, Tara J.'
'Murugesu, Muralee'

_publ_section_title
;
 Gradual spin crossover behaviour in a linear trinuclear FeII complex
;
_journal_issue 16
_journal_name_full CrystEngComm
_journal_page_first 5190
_journal_paper_doi 10.1039/c1ce05275f
_journal_volume 13
_journal_year 2011
_chemical_formula_sum 'C106 H130 Co3 N24 O40 S6'
_chemical_formula_weight 2749.49
_chemical_name_systematic
;
?
;
_space_group_IT_number 2
_symmetry_cell_setting triclinic
_symmetry_space_group_name_Hall '-P 1'
_symmetry_space_group_name_H-M 'P -1'
_atom_sites_solution_hydrogens geom
_atom_sites_solution_primary direct
_atom_sites_solution_secondary difmap
_audit_creation_method SHELXL-97
_cell_angle_alpha 107.590(4)
_cell_angle_beta 99.874(4)
_cell_angle_gamma 110.825(4)
_cell_formula_units_Z 1
_cell_length_a 14.677(5)
_cell_length_b 15.268(5)
_cell_length_c 16.480(5)
_cell_measurement_reflns_used 8023
_cell_measurement_temperature 203(2)
_cell_measurement_theta_max 24.66
_cell_measurement_theta_min 2.23
_cell_volume 3124.9(18)
_computing_cell_refinement 'SMART, Bruker (2000)'
_computing_data_collection 'SMART, Bruker (2000)'
_computing_data_reduction 'XPREP, Bruker (2000)'
_computing_molecular_graphics 'SHELXTL, Bruker (2000)'
_computing_publication_material 'SHELXTL, Bruker (2000)'
_computing_structure_refinement 'SHELXL-97 (Sheldrick, 1997)'
_computing_structure_solution 'SHELXS-97 (Sheldrick, 1990)'
_diffrn_ambient_temperature 203(2)
_diffrn_measured_fraction_theta_full 0.990
_diffrn_measured_fraction_theta_max 0.990
_diffrn_measurement_device_type 'CCD area detector'
_diffrn_measurement_method 'phi and omega scans'
_diffrn_radiation_monochromator graphite
_diffrn_radiation_source 'fine-focus sealed tube'
_diffrn_radiation_type MoK\a
_diffrn_radiation_wavelength 0.71073
_diffrn_reflns_av_R_equivalents 0.1048
_diffrn_reflns_av_sigmaI/netI 0.1403
_diffrn_reflns_limit_h_max 17
_diffrn_reflns_limit_h_min -17
_diffrn_reflns_limit_k_max 17
_diffrn_reflns_limit_k_min -17
_diffrn_reflns_limit_l_max 19
_diffrn_reflns_limit_l_min -19
_diffrn_reflns_number 30243
_diffrn_reflns_theta_full 24.70
_diffrn_reflns_theta_max 24.70
_diffrn_reflns_theta_min 1.36
_diffrn_standards_decay_% <1
_exptl_absorpt_coefficient_mu 0.585
_exptl_absorpt_correction_T_max 0.9713
_exptl_absorpt_correction_T_min 0.8919
_exptl_absorpt_correction_type multi-scan
_exptl_absorpt_process_details 'SADABS, Bruker (2000)'
_exptl_crystal_colour lt_brown
_exptl_crystal_density_diffrn 1.461
_exptl_crystal_density_meas ?
_exptl_crystal_density_method 'not measured'
_exptl_crystal_description block
_exptl_crystal_F_000 1431
_exptl_crystal_size_max 0.20
_exptl_crystal_size_mid 0.15
_exptl_crystal_size_min 0.05
_refine_diff_density_max 0.657
_refine_diff_density_min -0.533
_refine_diff_density_rms 0.089
_refine_ls_extinction_method none
_refine_ls_goodness_of_fit_ref 1.035
_refine_ls_hydrogen_treatment constr
_refine_ls_matrix_type full
_refine_ls_number_parameters 808
_refine_ls_number_reflns 10538
_refine_ls_number_restraints 0
_refine_ls_restrained_S_all 1.035
_refine_ls_R_factor_all 0.1396
_refine_ls_R_factor_gt 0.0671
_refine_ls_shift/su_max 0.001
_refine_ls_shift/su_mean 0.001
_refine_ls_structure_factor_coef Fsqd
_refine_ls_weighting_details 'calc w=1/[\s^2^(Fo^2^)+(0.0610P)^2^]'
_refine_ls_weighting_scheme calc
_refine_ls_wR_factor_gt 0.1309
_refine_ls_wR_factor_ref 0.1541
_reflns_number_gt 5941
_reflns_number_total 10538
_reflns_threshold_expression >2sigma(I)
_cod_data_source_file c1ce05275f.txt
_cod_data_source_block ds2506
_cod_depositor_comments
;
The following automatic conversions were performed:

'_symmetry_cell_setting' value 'Triclinic' changed to 'triclinic'
according to /home/saulius/struct/CIF-dictionaries/cif_core.dic
dictionary named 'cif_core.dic' version 2.4.1 from 2010-06-29.

Automatic conversion script
Id: cif_fix_values 1715 2011-07-08 13:25:40Z adriana 

The following automatic conversions were performed:

'_exptl_crystal_density_meas' value 'n/a' was changed to '?' - the
value is perceived as not measured.

Automatic conversion script
Id: cif_fix_values 3008 2015-01-20 13:52:24Z robertas 
;
_cod_original_cell_volume 3124.9(17)
_cod_original_sg_symbol_H-M P-1
_cod_database_code 7206285

loop_
_symmetry_equiv_pos_as_xyz
'x, y, z'
'-x, -y, -z'

loop_
_atom_site_label
_atom_site_type_symbol
_atom_site_fract_x
_atom_site_fract_y
_atom_site_fract_z
_atom_site_U_iso_or_equiv
_atom_site_adp_type
_atom_site_occupancy
_atom_site_symmetry_multiplicity
_atom_site_calc_flag
_atom_site_refinement_flags
_atom_site_disorder_assembly
_atom_site_disorder_group
Co1 Co 0.5000 1.0000 0.5000 0.0169(3) Uani 1 2 d S . .
Co2 Co 0.62919(5) 0.85715(5) 0.59705(5) 0.0186(2) Uani 1 1 d . . .
S1 S 0.79282(12) 0.92990(11) 0.38845(11) 0.0296(4) Uani 1 1 d . . .
S3 S 0.68896(12) 0.14017(11) 0.86846(11) 0.0312(4) Uani 1 1 d . . .
S2 S 0.29183(12) 0.61354(11) 0.42803(11) 0.0309(4) Uani 1 1 d . . .
N1 N 0.5464(3) 0.8089(3) 0.4598(3) 0.0198(11) Uani 1 1 d . . .
N2 N 0.5027(3) 0.8614(3) 0.4235(3) 0.0189(11) Uani 1 1 d . . .
N3 N 0.4827(3) 0.7250(3) 0.3151(3) 0.0215(11) Uani 1 1 d . . .
N4 N 0.3594(4) 0.4108(4) -0.0250(4) 0.0434(15) Uani 1 1 d . . .
N5 N 0.4644(3) 0.9427(3) 0.5993(3) 0.0193(11) Uani 1 1 d . . .
N6 N 0.5152(3) 0.8969(3) 0.6375(3) 0.0182(11) Uani 1 1 d . . .
N7 N 0.3960(3) 0.9051(3) 0.6992(3) 0.0211(11) Uani 1 1 d . . .
N8 N 0.1240(4) 0.8538(5) 0.9051(4) 0.0409(14) Uani 1 1 d . . .
N9 N 0.7085(3) 1.0059(3) 0.5998(3) 0.0189(11) Uani 1 1 d . . .
N10 N 0.6619(3) 1.0591(3) 0.5686(3) 0.0204(11) Uani 1 1 d . . .
N11 N 0.8276(3) 1.1559(3) 0.6273(3) 0.0194(11) Uani 1 1 d . . .
N12 N 1.2192(4) 1.4844(4) 0.7367(3) 0.0371(14) Uani 1 1 d . . .
O1 O 0.3506(4) 0.3273(4) -0.0278(3) 0.0594(15) Uani 1 1 d . . .
O2 O 0.3438(5) 0.4294(4) -0.0917(3) 0.0795(19) Uani 1 1 d . . .
O3 O 0.1098(4) 0.9272(4) 0.9429(4) 0.0669(16) Uani 1 1 d . . .
O4 O 0.0807(3) 0.7687(4) 0.9039(3) 0.0540(14) Uani 1 1 d . . .
O5 O 1.2935(3) 1.4652(3) 0.7356(3) 0.0524(13) Uani 1 1 d . . .
O6 O 1.2251(4) 1.5701(4) 0.7597(4) 0.0733(18) Uani 1 1 d . . .
O7 O 0.7431(3) 0.8219(3) 0.5573(3) 0.0261(9) Uani 1 1 d . . .
H7A H 0.7658 0.8419 0.5115 0.039 Uiso 1 1 d R . .
O8 O 0.5436(3) 0.7054(3) 0.5860(3) 0.0282(10) Uani 1 1 d . . .
H8A H 0.4782 0.6645 0.5382 0.042 Uiso 1 1 d R . .
O9 O 0.7135(3) 0.9056(3) 0.7299(2) 0.0301(10) Uani 1 1 d . . .
H9A H 0.7040 0.8714 0.7638 0.045 Uiso 1 1 d R . .
H9B H 0.7178 0.9611 0.7709 0.045 Uiso 1 1 d R . .
O10 O 0.6854(3) 0.8790(3) 0.3361(3) 0.0446(12) Uani 1 1 d . . .
O11 O 0.8216(4) 0.8724(4) 0.4360(3) 0.0534(14) Uani 1 1 d . . .
O12 O 0.8251(3) 1.0348(3) 0.4453(3) 0.0506(13) Uani 1 1 d . . .
O13 O 0.3080(3) 0.7044(3) 0.5030(3) 0.0458(12) Uani 1 1 d . . .
O14 O 0.3741(3) 0.5821(3) 0.4434(3) 0.0388(11) Uani 1 1 d . . .
O15 O 0.2699(3) 0.6213(3) 0.3419(3) 0.0412(11) Uani 1 1 d . . .
O16 O 0.7430(4) 0.0988(3) 0.8143(3) 0.0526(13) Uani 1 1 d . . .
O17 O 0.5873(3) 0.1173(3) 0.8158(3) 0.0460(12) Uani 1 1 d . . .
O18 O 0.6879(3) 0.1133(3) 0.9456(3) 0.0464(12) Uani 1 1 d . . .
O19 O 0.6940(3) 0.8116(3) 0.8467(3) 0.0502(13) Uani 1 1 d . . .
H19A H 0.6526 0.7507 0.8188 0.075 Uiso 1 1 calc R . .
O20 O 0.4894(7) 0.7782(6) 0.9574(7) 0.170(4) Uani 1 1 d . . .
H20A H 0.4512 0.7664 0.9883 0.256 Uiso 1 1 calc R . .
C1 C 0.5335(4) 0.7290(4) 0.3932(4) 0.0212(13) Uani 1 1 d . . .
H1A H 0.5566 0.6804 0.3988 0.025 Uiso 1 1 calc R . .
C2 C 0.4650(4) 0.8092(4) 0.3365(4) 0.0189(13) Uani 1 1 d . . .
H2A H 0.4310 0.8274 0.2953 0.023 Uiso 1 1 calc R . .
C3 C 0.4504(4) 0.6459(4) 0.2274(4) 0.0223(13) Uani 1 1 d . . .
C4 C 0.4507(4) 0.6690(4) 0.1537(4) 0.0313(15) Uani 1 1 d . . .
H4A H 0.4722 0.7372 0.1599 0.038 Uiso 1 1 calc R . .
C5 C 0.4192(5) 0.5921(4) 0.0694(4) 0.0337(16) Uani 1 1 d . . .
H5A H 0.4171 0.6069 0.0179 0.040 Uiso 1 1 calc R . .
C6 C 0.3910(5) 0.4927(4) 0.0633(4) 0.0316(15) Uani 1 1 d . . .
C7 C 0.3928(5) 0.4698(5) 0.1375(4) 0.0406(17) Uani 1 1 d . . .
H7B H 0.3759 0.4024 0.1320 0.049 Uiso 1 1 calc R . .
C8 C 0.4194(5) 0.5456(4) 0.2202(4) 0.0368(16) Uani 1 1 d . . .
H8B H 0.4166 0.5300 0.2710 0.044 Uiso 1 1 calc R . .
C10 C 0.3933(4) 0.9469(4) 0.6372(4) 0.0221(13) Uani 1 1 d . . .
H10A H 0.3477 0.9745 0.6235 0.027 Uiso 1 1 calc R . .
C11 C 0.4737(4) 0.8770(4) 0.6976(4) 0.0230(14) Uani 1 1 d . . .
H11A H 0.4948 0.8472 0.7348 0.028 Uiso 1 1 calc R . .
C12 C 0.3297(4) 0.8940(4) 0.7542(4) 0.0231(14) Uani 1 1 d . . .
C13 C 0.2934(4) 0.8049(4) 0.7683(4) 0.0285(15) Uani 1 1 d . . .
H13A H 0.3136 0.7533 0.7442 0.034 Uiso 1 1 calc R . .
C14 C 0.2264(4) 0.7929(5) 0.8190(4) 0.0346(16) Uani 1 1 d . . .
H14A H 0.2010 0.7332 0.8301 0.042 Uiso 1 1 calc R . .
C15 C 0.1983(4) 0.8693(5) 0.8523(4) 0.0289(15) Uani 1 1 d . . .
C16 C 0.2337(5) 0.9581(4) 0.8387(4) 0.0326(15) Uani 1 1 d . . .
H16A H 0.2134 1.0095 0.8633 0.039 Uiso 1 1 calc R . .
C17 C 0.3001(4) 0.9707(4) 0.7880(4) 0.0312(15) Uani 1 1 d . . .
H17A H 0.3245 1.0303 0.7768 0.037 Uiso 1 1 calc R . .
C19 C 0.8062(4) 1.0655(4) 0.6342(4) 0.0221(13) Uani 1 1 d . . .
H19B H 0.8555 1.0479 0.6604 0.027 Uiso 1 1 calc R . .
C20 C 0.7353(4) 1.1486(4) 0.5850(4) 0.0217(13) Uani 1 1 d . . .
H20B H 0.7255 1.1998 0.5697 0.026 Uiso 1 1 calc R . .
C21 C 0.9280(4) 1.2402(4) 0.6546(4) 0.0200(13) Uani 1 1 d . . .
C22 C 1.0108(4) 1.2190(4) 0.6466(4) 0.0306(15) Uani 1 1 d . . .
H22A H 1.0022 1.1513 0.6222 0.037 Uiso 1 1 calc R . .
C23 C 1.1070(4) 1.3001(4) 0.6756(4) 0.0334(16) Uani 1 1 d . . .
H23A H 1.1652 1.2882 0.6730 0.040 Uiso 1 1 calc R . .
C24 C 1.1162(4) 1.3980(4) 0.7081(4) 0.0268(15) Uani 1 1 d . . .
C25 C 1.0338(5) 1.4192(4) 0.7141(4) 0.0302(15) Uani 1 1 d . . .
H25A H 1.0422 1.4870 0.7354 0.036 Uiso 1 1 calc R . .
C26 C 0.9373(4) 1.3384(4) 0.6880(4) 0.0251(14) Uani 1 1 d . . .
H26A H 0.8797 1.3506 0.6931 0.030 Uiso 1 1 calc R . .
C28 C 0.7766(4) 0.7468(4) 0.5672(4) 0.0320(15) Uani 1 1 d . . .
H28A H 0.7698 0.7393 0.6231 0.038 Uiso 1 1 calc R . .
H28B H 0.8493 0.7706 0.5713 0.038 Uiso 1 1 calc R . .
C29 C 0.7162(5) 0.6449(4) 0.4906(5) 0.0451(18) Uani 1 1 d . . .
H29A H 0.7409 0.5968 0.5004 0.068 Uiso 1 1 calc R . .
H29B H 0.7243 0.6515 0.4352 0.068 Uiso 1 1 calc R . .
H29C H 0.6442 0.6207 0.4865 0.068 Uiso 1 1 calc R . .
C30 C 0.5504(5) 0.6405(5) 0.6327(4) 0.0386(17) Uani 1 1 d . . .
H30A H 0.6185 0.6731 0.6773 0.046 Uiso 1 1 calc R . .
H30B H 0.5424 0.5756 0.5898 0.046 Uiso 1 1 calc R . .
C31 C 0.4702(6) 0.6202(5) 0.6785(5) 0.060(2) Uani 1 1 d . . .
H31A H 0.4791 0.5789 0.7111 0.090 Uiso 1 1 calc R . .
H31B H 0.4026 0.5841 0.6341 0.090 Uiso 1 1 calc R . .
H31C H 0.4768 0.6844 0.7200 0.090 Uiso 1 1 calc R . .
C32 C 0.8618(4) 0.9299(4) 0.3090(4) 0.0230(14) Uani 1 1 d . . .
C33 C 0.9571(4) 1.0085(4) 0.3292(4) 0.0325(15) Uani 1 1 d . . .
H33A H 0.9867 1.0629 0.3858 0.039 Uiso 1 1 calc R . .
C34 C 1.0093(4) 1.0075(4) 0.2666(4) 0.0291(15) Uani 1 1 d . . .
H34A H 1.0734 1.0621 0.2807 0.035 Uiso 1 1 calc R . .
C35 C 0.9684(5) 0.9273(4) 0.1835(4) 0.0309(15) Uani 1 1 d . . .
C36 C 0.8726(4) 0.8482(4) 0.1646(4) 0.0333(16) Uani 1 1 d . . .
H36A H 0.8435 0.7927 0.1088 0.040 Uiso 1 1 calc R . .
C37 C 0.8200(4) 0.8500(4) 0.2265(4) 0.0307(15) Uani 1 1 d . . .
H37A H 0.7552 0.7964 0.2122 0.037 Uiso 1 1 calc R . .
C38 C 1.0234(5) 0.9239(5) 0.1132(5) 0.053(2) Uani 1 1 d . . .
H38A H 0.9822 0.8617 0.0601 0.080 Uiso 1 1 calc R . .
H38B H 1.0894 0.9253 0.1369 0.080 Uiso 1 1 calc R . .
H38C H 1.0337 0.9824 0.0977 0.080 Uiso 1 1 calc R . .
C39 C 0.1796(4) 0.5121(4) 0.4232(4) 0.0242(14) Uani 1 1 d . . .
C40 C 0.1521(4) 0.5187(4) 0.5008(4) 0.0292(15) Uani 1 1 d . . .
H40A H 0.1889 0.5780 0.5536 0.035 Uiso 1 1 calc R . .
C41 C 0.0685(4) 0.4357(5) 0.4995(4) 0.0340(16) Uani 1 1 d . . .
H41A H 0.0497 0.4400 0.5518 0.041 Uiso 1 1 calc R . .
C42 C 0.0137(4) 0.3480(5) 0.4223(5) 0.0341(16) Uani 1 1 d . . .
C43 C 0.0435(5) 0.3447(5) 0.3460(5) 0.0443(18) Uani 1 1 d . . .
H43A H 0.0072 0.2857 0.2930 0.053 Uiso 1 1 calc R . .
C44 C 0.1249(5) 0.4260(4) 0.3461(4) 0.0379(17) Uani 1 1 d . . .
H44A H 0.1427 0.4221 0.2935 0.045 Uiso 1 1 calc R . .
C45 C -0.0746(5) 0.2582(5) 0.4233(5) 0.0493(19) Uani 1 1 d . . .
H45A H -0.0827 0.2755 0.4825 0.074 Uiso 1 1 calc R . .
H45B H -0.0599 0.1992 0.4087 0.074 Uiso 1 1 calc R . .
H45C H -0.1373 0.2427 0.3795 0.074 Uiso 1 1 calc R . .
C46 C 0.7600(4) 0.2761(4) 0.9110(4) 0.0269(14) Uani 1 1 d . . .
C47 C 0.7857(5) 0.3210(5) 0.8514(4) 0.0413(17) Uani 1 1 d . . .
H47A H 0.7706 0.2804 0.7907 0.050 Uiso 1 1 calc R . .
C48 C 0.8339(5) 0.4259(5) 0.8823(4) 0.0445(18) Uani 1 1 d . . .
H48A H 0.8491 0.4561 0.8413 0.053 Uiso 1 1 calc R . .
C49 C 0.8605(5) 0.4881(5) 0.9715(5) 0.0421(18) Uani 1 1 d . . .
C50 C 0.8346(5) 0.4409(5) 1.0296(5) 0.0486(19) Uani 1 1 d . . .
H50A H 0.8516 0.4810 1.0907 0.058 Uiso 1 1 calc R . .
C51 C 0.7841(5) 0.3353(5) 0.9990(4) 0.0404(17) Uani 1 1 d . . .
H51A H 0.7667 0.3047 1.0392 0.048 Uiso 1 1 calc R . .
C52 C 0.9156(6) 0.6036(5) 1.0056(5) 0.064(2) Uani 1 1 d . . .
H52A H 0.9274 0.6334 1.0696 0.096 Uiso 1 1 calc R . .
H52B H 0.8737 0.6281 0.9751 0.096 Uiso 1 1 calc R . .
H52C H 0.9809 0.6231 0.9938 0.096 Uiso 1 1 calc R . .
C53 C 0.7841(5) 0.8187(5) 0.9029(5) 0.0463(19) Uani 1 1 d . . .
H53A H 0.7662 0.7887 0.9461 0.056 Uiso 1 1 calc R . .
H53B H 0.8331 0.8904 0.9364 0.056 Uiso 1 1 calc R . .
C54 C 0.8317(6) 0.7635(6) 0.8469(5) 0.065(2) Uani 1 1 d . . .
H54A H 0.8936 0.7694 0.8850 0.098 Uiso 1 1 calc R . .
H54B H 0.8488 0.7931 0.8039 0.098 Uiso 1 1 calc R . .
H54C H 0.7837 0.6921 0.8151 0.098 Uiso 1 1 calc R . .
C55 C 0.5206(6) 0.8864(5) 0.9639(5) 0.054(2) Uani 1 1 d . . .
H55A H 0.4592 0.8955 0.9432 0.065 Uiso 1 1 calc R . .
H55B H 0.5567 0.9341 1.0265 0.065 Uiso 1 1 calc R . .
C56 C 0.5838(4) 0.9075(4) 0.9121(3) 0.0162(12) Uani 1 1 d . . .
H56A H 0.6033 0.9771 0.9172 0.024 Uiso 1 1 calc R . .
H56B H 0.5475 0.8610 0.8500 0.024 Uiso 1 1 calc R . .
H56C H 0.6449 0.8991 0.9330 0.024 Uiso 1 1 calc R . .

loop_
_atom_site_aniso_label
_atom_site_aniso_U_11
_atom_site_aniso_U_22
_atom_site_aniso_U_33
_atom_site_aniso_U_23
_atom_site_aniso_U_13
_atom_site_aniso_U_12
Co1 0.0169(6) 0.0174(6) 0.0185(6) 0.0089(5) 0.0083(5) 0.0070(5)
Co2 0.0184(4) 0.0192(4) 0.0200(5) 0.0097(3) 0.0077(4) 0.0077(3)
S1 0.0350(9) 0.0318(9) 0.0374(10) 0.0204(8) 0.0252(8) 0.0190(8)
S3 0.0366(10) 0.0261(9) 0.0268(10) 0.0095(7) 0.0080(8) 0.0108(7)
S2 0.0256(9) 0.0258(9) 0.0413(11) 0.0173(8) 0.0087(8) 0.0088(7)
N1 0.019(3) 0.021(3) 0.024(3) 0.010(2) 0.011(2) 0.010(2)
N2 0.014(2) 0.014(2) 0.023(3) 0.004(2) 0.006(2) 0.003(2)
N3 0.020(3) 0.020(3) 0.022(3) 0.006(2) 0.007(2) 0.007(2)
N4 0.045(4) 0.038(4) 0.036(4) 0.003(3) 0.014(3) 0.014(3)
N5 0.023(3) 0.022(3) 0.016(3) 0.009(2) 0.008(2) 0.010(2)
N6 0.018(3) 0.020(2) 0.017(3) 0.008(2) 0.007(2) 0.007(2)
N7 0.021(3) 0.023(3) 0.024(3) 0.010(2) 0.013(2) 0.010(2)
N8 0.038(3) 0.063(4) 0.041(4) 0.030(3) 0.024(3) 0.030(3)
N9 0.015(3) 0.022(3) 0.018(3) 0.010(2) 0.003(2) 0.007(2)
N10 0.024(3) 0.021(3) 0.022(3) 0.011(2) 0.015(2) 0.011(2)
N11 0.014(2) 0.018(3) 0.023(3) 0.008(2) 0.003(2) 0.005(2)
N12 0.023(3) 0.039(4) 0.037(4) 0.012(3) 0.012(3) 0.001(3)
O1 0.072(4) 0.033(3) 0.045(3) -0.005(2) 0.012(3) 0.013(3)
O2 0.134(5) 0.065(4) 0.023(3) 0.004(3) 0.009(3) 0.044(4)
O3 0.084(4) 0.076(4) 0.078(4) 0.039(3) 0.067(4) 0.050(3)
O4 0.045(3) 0.062(3) 0.074(4) 0.044(3) 0.039(3) 0.019(3)
O5 0.023(3) 0.054(3) 0.067(4) 0.021(3) 0.014(3) 0.004(2)
O6 0.053(3) 0.022(3) 0.121(5) 0.017(3) 0.026(3) 0.000(2)
O7 0.033(2) 0.031(2) 0.033(3) 0.022(2) 0.021(2) 0.0217(19)
O8 0.025(2) 0.026(2) 0.032(3) 0.0174(19) 0.0063(19) 0.0069(18)
O9 0.031(2) 0.033(2) 0.024(2) 0.0093(19) 0.006(2) 0.0151(19)
O10 0.027(3) 0.051(3) 0.057(3) 0.022(2) 0.022(2) 0.014(2)
O11 0.070(3) 0.083(4) 0.068(4) 0.058(3) 0.056(3) 0.059(3)
O12 0.064(3) 0.034(3) 0.050(3) 0.008(2) 0.038(3) 0.016(2)
O13 0.045(3) 0.025(2) 0.056(3) 0.012(2) 0.014(2) 0.006(2)
O14 0.022(2) 0.029(2) 0.061(3) 0.022(2) 0.007(2) 0.0052(19)
O15 0.030(2) 0.050(3) 0.053(3) 0.035(2) 0.016(2) 0.014(2)
O16 0.066(3) 0.032(3) 0.062(3) 0.011(2) 0.036(3) 0.022(2)
O17 0.045(3) 0.034(3) 0.043(3) 0.017(2) -0.009(2) 0.009(2)
O18 0.059(3) 0.035(3) 0.037(3) 0.019(2) 0.005(2) 0.012(2)
O19 0.051(3) 0.050(3) 0.045(3) 0.022(2) 0.007(3) 0.018(2)
O20 0.215(10) 0.146(7) 0.249(11) 0.139(7) 0.157(9) 0.095(7)
C1 0.024(3) 0.021(3) 0.020(3) 0.007(3) 0.008(3) 0.010(3)
C2 0.018(3) 0.018(3) 0.022(4) 0.008(3) 0.005(3) 0.011(3)
C3 0.023(3) 0.020(3) 0.023(4) 0.007(3) 0.007(3) 0.008(3)
C4 0.040(4) 0.023(3) 0.030(4) 0.010(3) 0.009(3) 0.014(3)
C5 0.048(4) 0.038(4) 0.024(4) 0.015(3) 0.019(3) 0.022(3)
C6 0.034(4) 0.033(4) 0.019(4) 0.002(3) 0.006(3) 0.013(3)
C7 0.047(4) 0.027(4) 0.040(5) 0.005(3) 0.013(4) 0.015(3)
C8 0.045(4) 0.033(4) 0.024(4) 0.006(3) 0.010(3) 0.012(3)
C10 0.019(3) 0.021(3) 0.029(4) 0.014(3) 0.007(3) 0.010(3)
C11 0.022(3) 0.023(3) 0.028(4) 0.014(3) 0.009(3) 0.012(3)
C12 0.016(3) 0.033(3) 0.024(4) 0.013(3) 0.009(3) 0.012(3)
C13 0.025(3) 0.034(4) 0.038(4) 0.019(3) 0.016(3) 0.018(3)
C14 0.035(4) 0.044(4) 0.039(4) 0.028(3) 0.020(3) 0.018(3)
C15 0.026(3) 0.042(4) 0.024(4) 0.016(3) 0.014(3) 0.015(3)
C16 0.040(4) 0.031(4) 0.034(4) 0.010(3) 0.024(3) 0.020(3)
C17 0.035(4) 0.027(3) 0.034(4) 0.018(3) 0.013(3) 0.010(3)
C19 0.023(3) 0.017(3) 0.023(3) 0.006(3) 0.004(3) 0.008(3)
C20 0.020(3) 0.017(3) 0.026(4) 0.007(3) 0.006(3) 0.007(3)
C21 0.013(3) 0.017(3) 0.021(3) 0.005(3) 0.003(3) 0.001(2)
C22 0.030(4) 0.019(3) 0.047(4) 0.015(3) 0.015(3) 0.012(3)
C23 0.020(3) 0.035(4) 0.053(5) 0.024(3) 0.018(3) 0.012(3)
C24 0.019(3) 0.025(3) 0.022(4) 0.007(3) 0.004(3) -0.003(3)
C25 0.039(4) 0.022(3) 0.026(4) 0.009(3) 0.015(3) 0.007(3)
C26 0.019(3) 0.031(3) 0.023(4) 0.008(3) 0.014(3) 0.008(3)
C28 0.034(4) 0.035(4) 0.040(4) 0.022(3) 0.016(3) 0.021(3)
C29 0.049(4) 0.033(4) 0.056(5) 0.014(4) 0.016(4) 0.023(3)
C30 0.039(4) 0.040(4) 0.042(4) 0.027(3) 0.016(3) 0.013(3)
C31 0.072(6) 0.043(4) 0.061(6) 0.028(4) 0.022(5) 0.011(4)
C32 0.019(3) 0.029(3) 0.023(4) 0.015(3) 0.007(3) 0.009(3)
C33 0.027(4) 0.033(4) 0.033(4) 0.007(3) 0.007(3) 0.013(3)
C34 0.021(3) 0.033(4) 0.036(4) 0.014(3) 0.013(3) 0.011(3)
C35 0.036(4) 0.035(4) 0.030(4) 0.016(3) 0.016(3) 0.020(3)
C36 0.029(4) 0.038(4) 0.025(4) 0.002(3) 0.010(3) 0.015(3)
C37 0.024(3) 0.030(4) 0.032(4) 0.012(3) 0.006(3) 0.006(3)
C38 0.056(5) 0.072(5) 0.045(5) 0.025(4) 0.033(4) 0.032(4)
C39 0.029(3) 0.018(3) 0.029(4) 0.012(3) 0.007(3) 0.013(3)
C40 0.030(4) 0.024(3) 0.025(4) 0.004(3) 0.003(3) 0.010(3)
C41 0.031(4) 0.044(4) 0.034(4) 0.021(3) 0.019(3) 0.017(3)
C42 0.022(3) 0.033(4) 0.049(5) 0.020(3) 0.007(3) 0.012(3)
C43 0.047(4) 0.029(4) 0.033(4) 0.002(3) 0.003(4) 0.004(3)
C44 0.035(4) 0.034(4) 0.039(4) 0.015(3) 0.018(3) 0.006(3)
C45 0.043(4) 0.039(4) 0.062(5) 0.023(4) 0.019(4) 0.010(3)
C46 0.030(3) 0.029(3) 0.020(4) 0.009(3) 0.005(3) 0.012(3)
C47 0.050(4) 0.039(4) 0.026(4) 0.010(3) 0.013(3) 0.010(3)
C48 0.051(4) 0.036(4) 0.034(4) 0.017(3) 0.012(4) 0.005(3)
C49 0.038(4) 0.033(4) 0.044(5) 0.010(4) 0.009(4) 0.008(3)
C50 0.062(5) 0.036(4) 0.031(4) 0.000(3) 0.005(4) 0.018(4)
C51 0.060(5) 0.031(4) 0.022(4) 0.012(3) 0.004(3) 0.014(3)
C52 0.065(5) 0.035(4) 0.076(6) 0.011(4) 0.019(5) 0.015(4)
C53 0.054(5) 0.042(4) 0.038(5) 0.019(4) 0.013(4) 0.013(4)
C54 0.047(5) 0.089(6) 0.067(6) 0.038(5) 0.014(4) 0.033(5)
C55 0.064(5) 0.039(4) 0.054(5) 0.018(4) 0.010(4) 0.021(4)
C56 0.030(3) 0.013(3) 0.021(3) 0.013(2) 0.021(3) 0.014(2)

loop_
_atom_type_symbol
_atom_type_description
_atom_type_scat_dispersion_real
_atom_type_scat_dispersion_imag
_atom_type_scat_source
C C 0.0033 0.0016 'International Tables Vol C Tables 4.2.6.8 and 6.1.1.4'
H H 0.0000 0.0000 'International Tables Vol C Tables 4.2.6.8 and 6.1.1.4'
N N 0.0061 0.0033 'International Tables Vol C Tables 4.2.6.8 and 6.1.1.4'
O O 0.0106 0.0060 'International Tables Vol C Tables 4.2.6.8 and 6.1.1.4'
S S 0.1246 0.1234 'International Tables Vol C Tables 4.2.6.8 and 6.1.1.4'
Co Co 0.3494 0.9721 'International Tables Vol C Tables 4.2.6.8 and 6.1.1.4'

loop_
_geom_angle_atom_site_label_1
_geom_angle_atom_site_label_2
_geom_angle_atom_site_label_3
_geom_angle
_geom_angle_site_symmetry_1
_geom_angle_site_symmetry_3
_geom_angle_publ_flag
N2 Co1 N2 179.998(1) . 2_676 ?
N2 Co1 N5 90.30(17) . . ?
N2 Co1 N5 89.70(16) 2_676 . ?
N2 Co1 N5 89.70(16) . 2_676 ?
N2 Co1 N5 90.30(17) 2_676 2_676 ?
N5 Co1 N5 179.999(1) . 2_676 ?
N2 Co1 N10 91.35(16) . 2_676 ?
N2 Co1 N10 88.65(16) 2_676 2_676 ?
N5 Co1 N10 90.19(16) . 2_676 ?
N5 Co1 N10 89.81(16) 2_676 2_676 ?
N2 Co1 N10 88.65(16) . . ?
N2 Co1 N10 91.35(16) 2_676 . ?
N5 Co1 N10 89.81(16) . . ?
N5 Co1 N10 90.19(16) 2_676 . ?
N10 Co1 N10 180.000(1) 2_676 . ?
O7 Co2 O9 89.36(15) . . ?
O7 Co2 N6 178.48(15) . . ?
O9 Co2 N6 90.67(16) . . ?
O7 Co2 N1 89.36(16) . . ?
O9 Co2 N1 178.46(16) . . ?
N6 Co2 N1 90.59(17) . . ?
O7 Co2 N9 88.16(15) . . ?
O9 Co2 N9 90.58(16) . . ?
N6 Co2 N9 90.32(16) . . ?
N1 Co2 N9 88.51(16) . . ?
O7 Co2 O8 92.25(14) . . ?
O9 Co2 O8 92.98(15) . . ?
N6 Co2 O8 89.26(15) . . ?
N1 Co2 O8 87.93(15) . . ?
N9 Co2 O8 176.42(16) . . ?
O12 S1 O10 112.9(3) . . ?
O12 S1 O11 113.2(3) . . ?
O10 S1 O11 112.4(3) . . ?
O12 S1 C32 106.9(3) . . ?
O10 S1 C32 105.7(3) . . ?
O11 S1 C32 104.9(3) . . ?
O16 S3 O18 113.0(3) . . ?
O16 S3 O17 112.3(3) . . ?
O18 S3 O17 112.5(3) . . ?
O16 S3 C46 105.8(3) . . ?
O18 S3 C46 106.7(3) . . ?
O17 S3 C46 105.7(3) . . ?
O15 S2 O14 112.7(3) . . ?
O15 S2 O13 113.4(3) . . ?
O14 S2 O13 112.4(3) . . ?
O15 S2 C39 106.0(3) . . ?
O14 S2 C39 105.3(2) . . ?
O13 S2 C39 106.3(3) . . ?
C1 N1 N2 106.7(4) . . ?
C1 N1 Co2 126.7(4) . . ?
N2 N1 Co2 126.4(3) . . ?
C2 N2 N1 107.1(4) . . ?
C2 N2 Co1 128.5(4) . . ?
N1 N2 Co1 124.4(3) . . ?
C1 N3 C2 105.6(4) . . ?
C1 N3 C3 127.2(5) . . ?
C2 N3 C3 127.1(5) . . ?
O2 N4 O1 123.3(6) . . ?
O2 N4 C6 118.7(6) . . ?
O1 N4 C6 118.0(6) . . ?
C10 N5 N6 107.7(4) . . ?
C10 N5 Co1 126.8(4) . . ?
N6 N5 Co1 125.5(3) . . ?
C11 N6 N5 106.7(4) . . ?
C11 N6 Co2 127.5(4) . . ?
N5 N6 Co2 125.7(3) . . ?
C11 N7 C10 105.3(4) . . ?
C11 N7 C12 128.1(5) . . ?
C10 N7 C12 126.6(5) . . ?
O3 N8 O4 125.6(6) . . ?
O3 N8 C15 116.6(6) . . ?
O4 N8 C15 117.8(6) . . ?
C19 N9 N10 107.2(4) . . ?
C19 N9 Co2 127.9(4) . . ?
N10 N9 Co2 124.8(3) . . ?
C20 N10 N9 106.8(4) . . ?
C20 N10 Co1 127.7(4) . . ?
N9 N10 Co1 125.5(3) . . ?
C19 N11 C20 105.0(4) . . ?
C19 N11 C21 127.2(5) . . ?
C20 N11 C21 127.7(4) . . ?
O6 N12 O5 123.6(5) . . ?
O6 N12 C24 118.1(5) . . ?
O5 N12 C24 118.3(5) . . ?
C28 O7 Co2 129.9(3) . . ?
C30 O8 Co2 138.7(4) . . ?
N1 C1 N3 110.9(5) . . ?
N2 C2 N3 109.6(5) . . ?
C4 C3 C8 121.2(5) . . ?
C4 C3 N3 120.7(5) . . ?
C8 C3 N3 118.2(5) . . ?
C3 C4 C5 120.2(5) . . ?
C6 C5 C4 118.1(6) . . ?
C5 C6 C7 121.7(6) . . ?
C5 C6 N4 118.9(6) . . ?
C7 C6 N4 119.5(6) . . ?
C8 C7 C6 119.9(6) . . ?
C7 C8 C3 118.9(6) . . ?
N5 C10 N7 109.5(5) . . ?
N6 C11 N7 110.8(5) . . ?
C13 C12 C17 121.6(5) . . ?
C13 C12 N7 119.0(5) . . ?
C17 C12 N7 119.4(5) . . ?
C12 C13 C14 118.9(5) . . ?
C15 C14 C13 118.8(6) . . ?
C16 C15 C14 122.9(5) . . ?
C16 C15 N8 119.1(5) . . ?
C14 C15 N8 117.9(5) . . ?
C15 C16 C17 118.8(5) . . ?
C12 C17 C16 119.0(5) . . ?
N9 C19 N11 111.1(5) . . ?
N10 C20 N11 109.9(5) . . ?
C26 C21 C22 122.5(5) . . ?
C26 C21 N11 118.8(5) . . ?
C22 C21 N11 118.8(5) . . ?
C23 C22 C21 118.3(5) . . ?
C24 C23 C22 119.3(5) . . ?
C25 C24 C23 122.5(5) . . ?
C25 C24 N12 118.6(5) . . ?
C23 C24 N12 118.9(5) . . ?
C24 C25 C26 118.7(5) . . ?
C21 C26 C25 118.7(5) . . ?
O7 C28 C29 112.4(5) . . ?
O8 C30 C31 111.9(5) . . ?
C37 C32 C33 119.2(5) . . ?
C37 C32 S1 119.6(4) . . ?
C33 C32 S1 121.2(4) . . ?
C34 C33 C32 120.4(6) . . ?
C33 C34 C35 120.9(5) . . ?
C36 C35 C34 117.9(5) . . ?
C36 C35 C38 119.7(6) . . ?
C34 C35 C38 122.3(6) . . ?
C37 C36 C35 121.1(6) . . ?
C32 C37 C36 120.4(5) . . ?
C44 C39 C40 120.1(5) . . ?
C44 C39 S2 120.8(5) . . ?
C40 C39 S2 118.9(4) . . ?
C41 C40 C39 119.4(5) . . ?
C42 C41 C40 120.9(6) . . ?
C43 C42 C41 117.9(5) . . ?
C43 C42 C45 122.2(6) . . ?
C41 C42 C45 119.9(6) . . ?
C42 C43 C44 121.8(6) . . ?
C39 C44 C43 119.9(6) . . ?
C51 C46 C47 120.1(6) . . ?
C51 C46 S3 121.2(5) . . ?
C47 C46 S3 118.7(5) . . ?
C48 C47 C46 119.1(6) . . ?
C49 C48 C47 122.1(6) . . ?
C50 C49 C48 117.4(6) . . ?
C50 C49 C52 120.7(6) . . ?
C48 C49 C52 121.9(6) . . ?
C49 C50 C51 121.1(6) . . ?
C46 C51 C50 120.2(6) . . ?
O19 C53 C54 109.5(6) . . ?
C56 C55 O20 110.5(6) . . ?

loop_
_geom_bond_atom_site_label_1
_geom_bond_atom_site_label_2
_geom_bond_distance
_geom_bond_site_symmetry_2
_geom_bond_publ_flag
Co1 N2 2.129(4) . ?
Co1 N2 2.129(4) 2_676 ?
Co1 N5 2.133(4) . ?
Co1 N5 2.133(4) 2_676 ?
Co1 N10 2.162(4) 2_676 ?
Co1 N10 2.162(4) . ?
Co2 O7 2.077(4) . ?
Co2 O9 2.077(4) . ?
Co2 N6 2.115(4) . ?
Co2 N1 2.133(5) . ?
Co2 N9 2.133(4) . ?
Co2 O8 2.140(4) . ?
S1 O12 1.438(4) . ?
S1 O10 1.446(4) . ?
S1 O11 1.459(4) . ?
S1 C32 1.787(6) . ?
S3 O16 1.444(4) . ?
S3 O18 1.449(4) . ?
S3 O17 1.450(4) . ?
S3 C46 1.794(6) . ?
S2 O15 1.451(4) . ?
S2 O14 1.461(4) . ?
S2 O13 1.462(4) . ?
S2 C39 1.784(6) . ?
N1 C1 1.298(6) . ?
N1 N2 1.391(6) . ?
N2 C2 1.312(6) . ?
N3 C1 1.344(7) . ?
N3 C2 1.356(6) . ?
N3 C3 1.441(7) . ?
N4 O2 1.221(7) . ?
N4 O1 1.221(7) . ?
N4 C6 1.467(8) . ?
N5 C10 1.315(6) . ?
N5 N6 1.384(6) . ?
N6 C11 1.304(7) . ?
N7 C11 1.355(7) . ?
N7 C10 1.360(7) . ?
N7 C12 1.441(6) . ?
N8 O3 1.215(6) . ?
N8 O4 1.218(6) . ?
N8 C15 1.506(7) . ?
N9 C19 1.299(6) . ?
N9 N10 1.386(6) . ?
N10 C20 1.316(6) . ?
N11 C19 1.348(6) . ?
N11 C20 1.362(7) . ?
N11 C21 1.451(6) . ?
N12 O6 1.212(6) . ?
N12 O5 1.227(6) . ?
N12 C24 1.486(7) . ?
O7 C28 1.439(6) . ?
O8 C30 1.444(6) . ?
O19 C53 1.427(8) . ?
O20 C55 1.514(9) . ?
C3 C4 1.364(8) . ?
C3 C8 1.394(8) . ?
C4 C5 1.390(8) . ?
C5 C6 1.390(8) . ?
C6 C7 1.369(9) . ?
C7 C8 1.375(8) . ?
C12 C13 1.382(7) . ?
C12 C17 1.386(8) . ?
C13 C14 1.395(8) . ?
C14 C15 1.365(8) . ?
C15 C16 1.371(8) . ?
C16 C17 1.388(8) . ?
C21 C26 1.378(7) . ?
C21 C22 1.382(7) . ?
C22 C23 1.386(7) . ?
C23 C24 1.374(8) . ?
C24 C25 1.370(8) . ?
C25 C26 1.393(7) . ?
C28 C29 1.499(8) . ?
C30 C31 1.497(9) . ?
C32 C37 1.376(8) . ?
C32 C33 1.383(7) . ?
C33 C34 1.387(8) . ?
C34 C35 1.384(8) . ?
C35 C36 1.395(8) . ?
C35 C38 1.521(8) . ?
C36 C37 1.381(8) . ?
C39 C44 1.369(8) . ?
C39 C40 1.393(8) . ?
C40 C41 1.406(8) . ?
C41 C42 1.383(8) . ?
C42 C43 1.393(9) . ?
C42 C45 1.522(8) . ?
C43 C44 1.382(8) . ?
C46 C51 1.359(8) . ?
C46 C47 1.389(8) . ?
C47 C48 1.380(8) . ?
C48 C49 1.383(9) . ?
C49 C50 1.388(9) . ?
C49 C52 1.521(8) . ?
C50 C51 1.391(8) . ?
C53 C54 1.490(9) . ?
C55 C56 1.383(8) . ?

loop_
_geom_torsion_atom_site_label_1
_geom_torsion_atom_site_label_2
_geom_torsion_atom_site_label_3
_geom_torsion_atom_site_label_4
_geom_torsion
_geom_torsion_site_symmetry_1
_geom_torsion_site_symmetry_2
_geom_torsion_site_symmetry_3
_geom_torsion_site_symmetry_4
_geom_torsion_publ_flag
O7 Co2 N1 C1 42.1(4) . . . . ?
O9 Co2 N1 C1 76(6) . . . . ?
N6 Co2 N1 C1 -139.4(4) . . . . ?
N9 Co2 N1 C1 130.3(4) . . . . ?
O8 Co2 N1 C1 -50.1(4) . . . . ?
O7 Co2 N1 N2 -132.4(4) . . . . ?
O9 Co2 N1 N2 -98(6) . . . . ?
N6 Co2 N1 N2 46.0(4) . . . . ?
N9 Co2 N1 N2 -44.3(4) . . . . ?
O8 Co2 N1 N2 135.3(4) . . . . ?
C1 N1 N2 C2 0.5(5) . . . . ?
Co2 N1 N2 C2 176.0(3) . . . . ?
C1 N1 N2 Co1 -179.9(3) . . . . ?
Co2 N1 N2 Co1 -4.4(5) . . . . ?
N2 Co1 N2 C2 -25(12) 2_676 . . . ?
N5 Co1 N2 C2 138.0(4) . . . . ?
N5 Co1 N2 C2 -42.0(4) 2_676 . . . ?
N10 Co1 N2 C2 47.8(4) 2_676 . . . ?
N10 Co1 N2 C2 -132.2(4) . . . . ?
N2 Co1 N2 N1 155(12) 2_676 . . . ?
N5 Co1 N2 N1 -41.5(4) . . . . ?
N5 Co1 N2 N1 138.5(4) 2_676 . . . ?
N10 Co1 N2 N1 -131.7(4) 2_676 . . . ?
N10 Co1 N2 N1 48.3(4) . . . . ?
N2 Co1 N5 C10 -133.6(4) . . . . ?
N2 Co1 N5 C10 46.4(4) 2_676 . . . ?
N5 Co1 N5 C10 -173(19) 2_676 . . . ?
N10 Co1 N5 C10 -42.3(4) 2_676 . . . ?
N10 Co1 N5 C10 137.7(4) . . . . ?
N2 Co1 N5 N6 48.6(4) . . . . ?
N2 Co1 N5 N6 -131.4(4) 2_676 . . . ?
N5 Co1 N5 N6 9(19) 2_676 . . . ?
N10 Co1 N5 N6 139.9(4) 2_676 . . . ?
N10 Co1 N5 N6 -40.1(4) . . . . ?
C10 N5 N6 C11 -1.0(5) . . . . ?
Co1 N5 N6 C11 177.2(3) . . . . ?
C10 N5 N6 Co2 174.5(3) . . . . ?
Co1 N5 N6 Co2 -7.4(5) . . . . ?
O7 Co2 N6 C11 -137(6) . . . . ?
O9 Co2 N6 C11 -45.7(4) . . . . ?
N1 Co2 N6 C11 135.2(4) . . . . ?
N9 Co2 N6 C11 -136.3(4) . . . . ?
O8 Co2 N6 C11 47.3(4) . . . . ?
O7 Co2 N6 N5 49(6) . . . . ?
O9 Co2 N6 N5 139.9(4) . . . . ?
N1 Co2 N6 N5 -39.2(4) . . . . ?
N9 Co2 N6 N5 49.3(4) . . . . ?
O8 Co2 N6 N5 -127.2(4) . . . . ?
O7 Co2 N9 C19 -45.7(5) . . . . ?
O9 Co2 N9 C19 43.7(5) . . . . ?
N6 Co2 N9 C19 134.4(5) . . . . ?
N1 Co2 N9 C19 -135.1(5) . . . . ?
O8 Co2 N9 C19 -142(2) . . . . ?
O7 Co2 N9 N10 138.3(4) . . . . ?
O9 Co2 N9 N10 -132.3(4) . . . . ?
N6 Co2 N9 N10 -41.7(4) . . . . ?
N1 Co2 N9 N10 48.9(4) . . . . ?
O8 Co2 N9 N10 42(3) . . . . ?
C19 N9 N10 C20 0.9(6) . . . . ?
Co2 N9 N10 C20 177.6(3) . . . . ?
C19 N9 N10 Co1 177.9(3) . . . . ?
Co2 N9 N10 Co1 -5.4(6) . . . . ?
N2 Co1 N10 C20 133.0(4) . . . . ?
N2 Co1 N10 C20 -47.0(4) 2_676 . . . ?
N5 Co1 N10 C20 -136.7(4) . . . . ?
N5 Co1 N10 C20 43.3(4) 2_676 . . . ?
N10 Co1 N10 C20 -93(100) 2_676 . . . ?
N2 Co1 N10 N9 -43.3(4) . . . . ?
N2 Co1 N10 N9 136.7(4) 2_676 . . . ?
N5 Co1 N10 N9 47.0(4) . . . . ?
N5 Co1 N10 N9 -133.0(4) 2_676 . . . ?
N10 Co1 N10 N9 91(100) 2_676 . . . ?
O9 Co2 O7 C28 64.9(4) . . . . ?
N6 Co2 O7 C28 156(6) . . . . ?
N1 Co2 O7 C28 -116.0(4) . . . . ?
N9 Co2 O7 C28 155.5(4) . . . . ?
O8 Co2 O7 C28 -28.1(4) . . . . ?
O7 Co2 O8 C30 71.9(5) . . . . ?
O9 Co2 O8 C30 -17.5(5) . . . . ?
N6 Co2 O8 C30 -108.2(5) . . . . ?
N1 Co2 O8 C30 161.2(5) . . . . ?
N9 Co2 O8 C30 168(2) . . . . ?
N2 N1 C1 N3 -0.8(5) . . . . ?
Co2 N1 C1 N3 -176.2(3) . . . . ?
C2 N3 C1 N1 0.7(6) . . . . ?
C3 N3 C1 N1 -177.2(5) . . . . ?
N1 N2 C2 N3 -0.1(5) . . . . ?
Co1 N2 C2 N3 -179.6(3) . . . . ?
C1 N3 C2 N2 -0.4(6) . . . . ?
C3 N3 C2 N2 177.5(5) . . . . ?
C1 N3 C3 C4 -144.8(6) . . . . ?
C2 N3 C3 C4 37.6(8) . . . . ?
C1 N3 C3 C8 34.9(8) . . . . ?
C2 N3 C3 C8 -142.6(5) . . . . ?
C8 C3 C4 C5 0.3(9) . . . . ?
N3 C3 C4 C5 -179.9(5) . . . . ?
C3 C4 C5 C6 -2.0(9) . . . . ?
C4 C5 C6 C7 0.6(9) . . . . ?
C4 C5 C6 N4 -178.9(5) . . . . ?
O2 N4 C6 C5 -11.0(9) . . . . ?
O1 N4 C6 C5 168.6(6) . . . . ?
O2 N4 C6 C7 169.5(6) . . . . ?
O1 N4 C6 C7 -10.9(9) . . . . ?
C5 C6 C7 C8 2.5(10) . . . . ?
N4 C6 C7 C8 -178.0(6) . . . . ?
C6 C7 C8 C3 -4.1(9) . . . . ?
C4 C3 C8 C7 2.7(9) . . . . ?
N3 C3 C8 C7 -177.0(5) . . . . ?
N6 N5 C10 N7 0.0(6) . . . . ?
Co1 N5 C10 N7 -178.1(3) . . . . ?
C11 N7 C10 N5 0.9(6) . . . . ?
C12 N7 C10 N5 -179.1(5) . . . . ?
N5 N6 C11 N7 1.6(6) . . . . ?
Co2 N6 C11 N7 -173.7(3) . . . . ?
C10 N7 C11 N6 -1.6(6) . . . . ?
C12 N7 C11 N6 178.5(5) . . . . ?
C11 N7 C12 C13 -41.0(8) . . . . ?
C10 N7 C12 C13 139.1(6) . . . . ?
C11 N7 C12 C17 142.0(6) . . . . ?
C10 N7 C12 C17 -37.9(8) . . . . ?
C17 C12 C13 C14 -0.9(9) . . . . ?
N7 C12 C13 C14 -177.8(5) . . . . ?
C12 C13 C14 C15 0.5(9) . . . . ?
C13 C14 C15 C16 -0.5(9) . . . . ?
C13 C14 C15 N8 178.7(5) . . . . ?
O3 N8 C15 C16 -9.3(8) . . . . ?
O4 N8 C15 C16 168.1(6) . . . . ?
O3 N8 C15 C14 171.5(6) . . . . ?
O4 N8 C15 C14 -11.1(8) . . . . ?
C14 C15 C16 C17 0.8(9) . . . . ?
N8 C15 C16 C17 -178.3(5) . . . . ?
C13 C12 C17 C16 1.2(9) . . . . ?
N7 C12 C17 C16 178.1(5) . . . . ?
C15 C16 C17 C12 -1.1(9) . . . . ?
N10 N9 C19 N11 -0.3(6) . . . . ?
Co2 N9 C19 N11 -176.8(3) . . . . ?
C20 N11 C19 N9 -0.5(6) . . . . ?
C21 N11 C19 N9 -177.3(5) . . . . ?
N9 N10 C20 N11 -1.2(6) . . . . ?
Co1 N10 C20 N11 -178.1(3) . . . . ?
C19 N11 C20 N10 1.0(6) . . . . ?
C21 N11 C20 N10 177.9(5) . . . . ?
C19 N11 C21 C26 -145.6(5) . . . . ?
C20 N11 C21 C26 38.2(8) . . . . ?
C19 N11 C21 C22 34.1(8) . . . . ?
C20 N11 C21 C22 -142.1(6) . . . . ?
C26 C21 C22 C23 1.7(9) . . . . ?
N11 C21 C22 C23 -178.0(5) . . . . ?
C21 C22 C23 C24 -2.2(9) . . . . ?
C22 C23 C24 C25 0.7(9) . . . . ?
C22 C23 C24 N12 -178.4(5) . . . . ?
O6 N12 C24 C25 -3.9(8) . . . . ?
O5 N12 C24 C25 176.2(6) . . . . ?
O6 N12 C24 C23 175.3(6) . . . . ?
O5 N12 C24 C23 -4.6(8) . . . . ?
C23 C24 C25 C26 1.4(9) . . . . ?
N12 C24 C25 C26 -179.5(5) . . . . ?
C22 C21 C26 C25 0.4(8) . . . . ?
N11 C21 C26 C25 -179.9(5) . . . . ?
C24 C25 C26 C21 -1.9(8) . . . . ?
Co2 O7 C28 C29 88.0(6) . . . . ?
Co2 O8 C30 C31 110.7(6) . . . . ?
O12 S1 C32 C37 -153.0(5) . . . . ?
O10 S1 C32 C37 -32.5(5) . . . . ?
O11 S1 C32 C37 86.5(5) . . . . ?
O12 S1 C32 C33 27.6(6) . . . . ?
O10 S1 C32 C33 148.1(5) . . . . ?
O11 S1 C32 C33 -92.9(5) . . . . ?
C37 C32 C33 C34 0.9(9) . . . . ?
S1 C32 C33 C34 -179.7(5) . . . . ?
C32 C33 C34 C35 -1.3(9) . . . . ?
C33 C34 C35 C36 0.7(9) . . . . ?
C33 C34 C35 C38 179.9(6) . . . . ?
C34 C35 C36 C37 0.4(9) . . . . ?
C38 C35 C36 C37 -178.9(6) . . . . ?
C33 C32 C37 C36 0.1(9) . . . . ?
S1 C32 C37 C36 -179.3(5) . . . . ?
C35 C36 C37 C32 -0.8(9) . . . . ?
O15 S2 C39 C44 38.4(6) . . . . ?
O14 S2 C39 C44 -81.2(5) . . . . ?
O13 S2 C39 C44 159.3(5) . . . . ?
O15 S2 C39 C40 -145.8(5) . . . . ?
O14 S2 C39 C40 94.5(5) . . . . ?
O13 S2 C39 C40 -24.9(5) . . . . ?
C44 C39 C40 C41 0.7(9) . . . . ?
S2 C39 C40 C41 -175.0(4) . . . . ?
C39 C40 C41 C42 0.1(9) . . . . ?
C40 C41 C42 C43 -0.4(9) . . . . ?
C40 C41 C42 C45 178.4(6) . . . . ?
C41 C42 C43 C44 -0.1(10) . . . . ?
C45 C42 C43 C44 -178.8(6) . . . . ?
C40 C39 C44 C43 -1.3(9) . . . . ?
S2 C39 C44 C43 174.4(5) . . . . ?
C42 C43 C44 C39 0.9(10) . . . . ?
O16 S3 C46 C51 -133.1(5) . . . . ?
O18 S3 C46 C51 -12.5(6) . . . . ?
O17 S3 C46 C51 107.6(6) . . . . ?
O16 S3 C46 C47 50.1(6) . . . . ?
O18 S3 C46 C47 170.7(5) . . . . ?
O17 S3 C46 C47 -69.3(6) . . . . ?
C51 C46 C47 C48 -1.4(10) . . . . ?
S3 C46 C47 C48 175.4(5) . . . . ?
C46 C47 C48 C49 2.2(10) . . . . ?
C47 C48 C49 C50 -1.5(11) . . . . ?
C47 C48 C49 C52 178.7(7) . . . . ?
C48 C49 C50 C51 0.1(11) . . . . ?
C52 C49 C50 C51 179.9(6) . . . . ?
C47 C46 C51 C50 0.1(10) . . . . ?
S3 C46 C51 C50 -176.7(5) . . . . ?
C49 C50 C51 C46 0.6(11) . . . . ?
